data_7206384
loop_
_publ_author_name
'Kim, Byung-Soon'
'Jindo, Takumi'
'Eto, Ryohei'
'Shinohara, Yohei'
'Son, Young-A'
'Kim, Sung-Hoon'
'Matsumoto, Shinya'

_publ_section_title
;
 Effects of alkoxy substitution on the crystal structure of
 2,3-bis[(E)-4-(diethylamino)-2-alkoxybenzylideneamino]fumaronitrile
 derivatives
;
_journal_issue 17
_journal_name_full CrystEngComm
_journal_page_first 5374
_journal_paper_doi 10.1039/c1ce05198a
_journal_volume 13
_journal_year 2011
_chemical_formula_moiety 'C40 H42 N6 O2 '
_chemical_formula_sum 'C40 H42 N6 O2'
_chemical_formula_weight 638.81
_space_group_IT_number 14
_symmetry_cell_setting monoclinic
_symmetry_Int_Tables_number 14
_symmetry_space_group_name_Hall '-P 2ybc'
_symmetry_space_group_name_H-M 'P 1 21/c 1'
_cell_angle_alpha 90.0000
_cell_angle_beta 96.4898(7)
_cell_angle_gamma 90.0000
_cell_formula_units_Z 2
_cell_length_a 9.29748(17)
_cell_length_b 17.0234(3)
_cell_length_c 11.6312(2)
_cell_measurement_reflns_used 13362
_cell_measurement_temperature 296.1
_cell_measurement_theta_max 68.2
_cell_measurement_theta_min 3.8
_cell_volume 1829.13(6)
_computing_cell_refinement PROCESS-AUTO
_computing_data_collection PROCESS-AUTO
_computing_data_reduction CrystalStructure
_computing_publication_material 'CrystalStructure 3.8'
_computing_structure_refinement CRYSTALS
_computing_structure_solution SIR92
_diffrn_ambient_temperature 296.1
_diffrn_detector_area_resol_mean 10.00
_diffrn_measured_fraction_theta_full 0.957
_diffrn_measured_fraction_theta_max 0.957
_diffrn_measurement_device_type 'Rigaku RAXIS-RAPID'
_diffrn_measurement_method \w
_diffrn_radiation_type 'Cu K\a'
_diffrn_radiation_wavelength 1.54187
_diffrn_reflns_av_R_equivalents 0.028
_diffrn_reflns_limit_h_max 10
_diffrn_reflns_limit_h_min -10
_diffrn_reflns_limit_k_max 19
_diffrn_reflns_limit_k_min -20
_diffrn_reflns_limit_l_max 14
_diffrn_reflns_limit_l_min -14
_diffrn_reflns_number 17033
_diffrn_reflns_theta_full 68.24
_diffrn_reflns_theta_max 68.24
_exptl_absorpt_coefficient_mu 0.577
_exptl_absorpt_correction_T_max 0.944
_exptl_absorpt_correction_T_min 0.847
_exptl_absorpt_correction_type multi-scan
_exptl_absorpt_process_details
;
Higashi, T. (1995). Program for Absorption Correction.
Rigaku Corporation, Tokyo, Japan.
;
_exptl_crystal_colour purple
_exptl_crystal_density_diffrn 1.160
_exptl_crystal_density_method 'not measured'
_exptl_crystal_description block
_exptl_crystal_F_000 680.00
_exptl_crystal_size_max 0.30
_exptl_crystal_size_mid 0.10
_exptl_crystal_size_min 0.10
_refine_diff_density_max 0.28
_refine_diff_density_min -0.26
_refine_ls_extinction_method none
_refine_ls_goodness_of_fit_ref 1.342
_refine_ls_hydrogen_treatment refall
_refine_ls_number_parameters 238
_refine_ls_number_reflns 3197
_refine_ls_R_factor_gt 0.0510
_refine_ls_shift/su_max 0.0000
_refine_ls_structure_factor_coef F
_refine_ls_weighting_details 'w = 1/[0.0010Fo^2^ + 1.0000\s(Fo^2^)]'
_refine_ls_weighting_scheme calc
_refine_ls_wR_factor_ref 0.0799
_reflns_number_gt 2081
_reflns_number_total 3197
_reflns_threshold_expression F^2^>2.0\s(F^2^)
_cod_data_source_file c1ce05198a.txt
_cod_data_source_block '_dye1'
_cod_original_cell_volume 1829.12(6)
_cod_original_formula_sum 'C40 H42 N6 O2 '
_cod_database_code 7206384

loop_
_symmetry_equiv_pos_site_id
_symmetry_equiv_pos_as_xyz
1 +X,+Y,+Z
2 -X,1/2+Y,1/2-Z
3 -X,-Y,-Z
4 +X,1/2-Y,1/2+Z

loop_
_atom_site_label
_atom_site_type_symbol
_atom_site_fract_x
_atom_site_fract_y
_atom_site_fract_z
_atom_site_U_iso_or_equiv
_atom_site_adp_type
_atom_site_occupancy
_atom_site_symmetry_multiplicity
_atom_site_calc_flag
_atom_site_refinement_flags
O(1) O 0.48829(14) 0.08800(7) 0.16336(12) 0.0562(4) Uani 1.00 1 d .
N(1) N 0.9585(2) 0.16806(12) 0.05674(19) 0.0798(7) Uani 1.00 1 d .
N(2) N 0.83237(16) -0.02476(9) 0.05924(13) 0.0488(4) Uani 1.00 1 d .
N(3) N 0.25840(19) -0.15484(10) 0.25170(17) 0.0656(5) Uani 1.00 1 d .
C(1) C 0.9541(2) 0.10213(13) 0.03980(18) 0.0553(6) Uani 1.00 1 d .
C(2) C 0.94488(19) 0.01794(11) 0.02412(16) 0.0470(5) Uani 1.00 1 d .
C(3) C 0.7219(2) 0.01053(12) 0.09424(16) 0.0476(5) Uani 1.00 1 d .
C(4) C 0.60257(19) -0.03150(11) 0.13118(16) 0.0461(5) Uani 1.00 1 d .
C(5) C 0.5982(2) -0.11415(12) 0.13288(17) 0.0533(6) Uani 1.00 1 d .
C(6) C 0.4862(2) -0.15516(12) 0.16953(18) 0.0561(6) Uani 1.00 1 d .
C(7) C 0.3664(2) -0.11522(12) 0.20730(17) 0.0508(5) Uani 1.00 1 d .
C(8) C 0.3660(2) -0.03262(11) 0.20206(16) 0.0490(5) Uani 1.00 1 d .
C(9) C 0.48090(19) 0.00772(11) 0.16596(16) 0.0451(5) Uani 1.00 1 d .
C(10) C 0.3631(2) 0.13236(12) 0.18308(18) 0.0557(6) Uani 1.00 1 d .
C(11) C 0.3405(2) 0.13965(11) 0.30904(19) 0.0522(5) Uani 1.00 1 d .
C(12) C 0.2179(2) 0.17777(15) 0.3381(2) 0.0733(7) Uani 1.00 1 d .
C(13) C 0.1944(3) 0.18639(19) 0.4520(2) 0.0929(10) Uani 1.00 1 d .
C(14) C 0.2909(3) 0.15631(18) 0.5390(2) 0.0892(10) Uani 1.00 1 d .
C(15) C 0.4121(3) 0.11891(17) 0.5119(2) 0.0884(9) Uani 1.00 1 d .
C(16) C 0.4373(2) 0.11089(14) 0.3971(2) 0.0695(7) Uani 1.00 1 d .
C(17) C 0.1252(2) -0.11596(16) 0.2787(2) 0.0783(8) Uani 1.00 1 d .
C(18) C 0.1383(3) -0.0811(2) 0.3987(2) 0.1167(13) Uani 1.00 1 d .
C(19) C 0.2721(2) -0.23931(13) 0.2800(2) 0.0764(8) Uani 1.00 1 d .
C(20) C 0.2156(3) -0.29078(18) 0.1818(2) 0.1017(10) Uani 1.00 1 d .
H(1) H 0.7201 0.0663 0.0947 0.058 Uiso 1.00 1 c R
H(2) H 0.6770 -0.1422 0.1074 0.065 Uiso 1.00 1 c R
H(3) H 0.4871 -0.2110 0.1688 0.068 Uiso 1.00 1 c R
H(4) H 0.2847 -0.0043 0.2228 0.059 Uiso 1.00 1 c R
H(5) H 0.3728 0.1837 0.1528 0.068 Uiso 1.00 1 c R
H(6) H 0.2802 0.1077 0.1434 0.067 Uiso 1.00 1 c R
H(7) H 0.1506 0.1990 0.2786 0.088 Uiso 1.00 1 c R
H(8) H 0.1101 0.2126 0.4710 0.113 Uiso 1.00 1 c R
H(9) H 0.2731 0.1618 0.6174 0.108 Uiso 1.00 1 c R
H(10) H 0.4786 0.0980 0.5722 0.105 Uiso 1.00 1 c R
H(11) H 0.5235 0.0859 0.3795 0.083 Uiso 1.00 1 c R
H(12) H 0.1041 -0.0742 0.2253 0.095 Uiso 1.00 1 c R
H(13) H 0.0479 -0.1528 0.2709 0.096 Uiso 1.00 1 c R
H(14) H 0.1095 -0.1197 0.4505 0.145 Uiso 1.00 1 c R
H(15) H 0.0796 -0.0357 0.4020 0.145 Uiso 1.00 1 c R
H(16) H 0.2368 -0.0676 0.4201 0.145 Uiso 1.00 1 c R
H(17) H 0.3718 -0.2511 0.2994 0.093 Uiso 1.00 1 c R
H(18) H 0.2210 -0.2501 0.3445 0.093 Uiso 1.00 1 c R
H(19) H 0.1161 -0.3009 0.1869 0.122 Uiso 1.00 1 c R
H(20) H 0.2673 -0.3390 0.1845 0.122 Uiso 1.00 1 c R
H(21) H 0.2260 -0.2646 0.1111 0.122 Uiso 1.00 1 c R

loop_
_atom_site_aniso_label
_atom_site_aniso_U_11
_atom_site_aniso_U_22
_atom_site_aniso_U_33
_atom_site_aniso_U_12
_atom_site_aniso_U_13
_atom_site_aniso_U_23
O(1) 0.0485(8) 0.0470(7) 0.0767(9) 0.0031(6) 0.0234(6) 0.0001(6)
N(1) 0.0775(14) 0.0601(12) 0.1101(17) -0.0033(10) 0.0465(12) -0.0081(11)
N(2) 0.0397(8) 0.0561(9) 0.0534(9) 0.0006(7) 0.0176(7) 0.0009(7)
N(3) 0.0539(11) 0.0641(11) 0.0823(13) -0.0085(8) 0.0230(9) 0.0094(9)
C(1) 0.0468(12) 0.0587(13) 0.0649(13) 0.0011(9) 0.0252(9) 0.0012(10)
C(2) 0.0428(10) 0.0514(11) 0.0486(11) 0.0008(8) 0.0139(8) 0.0010(8)
C(3) 0.0448(10) 0.0510(11) 0.0495(11) 0.0012(8) 0.0159(8) -0.0004(8)
C(4) 0.0449(11) 0.0496(11) 0.0461(10) 0.0010(8) 0.0154(8) 0.0001(8)
C(5) 0.0520(12) 0.0537(11) 0.0576(12) 0.0029(9) 0.0204(9) 0.0001(9)
C(6) 0.0546(12) 0.0481(11) 0.0678(13) -0.0013(9) 0.0165(10) 0.0029(9)
C(7) 0.0471(11) 0.0557(11) 0.0514(11) -0.0068(8) 0.0133(9) 0.0039(9)
C(8) 0.0416(10) 0.0553(11) 0.0521(11) 0.0011(8) 0.0141(8) -0.0004(8)
C(9) 0.0432(10) 0.0470(10) 0.0469(10) -0.0002(8) 0.0127(8) -0.0002(8)
C(10) 0.0500(12) 0.0508(11) 0.0685(13) 0.0088(9) 0.0168(10) 0.0010(9)
C(11) 0.0459(11) 0.0453(10) 0.0661(13) 0.0010(8) 0.0098(9) -0.0073(9)
C(12) 0.0595(14) 0.0856(16) 0.0758(16) 0.0192(12) 0.0118(12) -0.0090(13)
C(13) 0.0761(18) 0.118(2) 0.088(2) 0.0182(16) 0.0270(15) -0.0281(17)
C(14) 0.091(2) 0.109(2) 0.0705(18) -0.0039(17) 0.0202(15) -0.0262(15)
C(15) 0.100(2) 0.0973(19) 0.0649(16) 0.0090(16) -0.0062(14) -0.0122(14)
C(16) 0.0594(14) 0.0763(15) 0.0718(15) 0.0147(11) 0.0027(11) -0.0139(12)
C(17) 0.0534(14) 0.0888(17) 0.0970(19) -0.0101(12) 0.0273(13) 0.0124(14)
C(18) 0.119(2) 0.141(2) 0.101(2) 0.018(2) 0.0602(19) 0.014(2)
C(19) 0.0708(16) 0.0689(14) 0.0933(19) -0.0177(12) 0.0258(13) 0.0141(13)
C(20) 0.094(2) 0.0780(17) 0.132(2) -0.0164(16) 0.0087(18) 0.0008(18)

loop_
_atom_type_symbol
_atom_type_description
_atom_type_scat_dispersion_real
_atom_type_scat_dispersion_imag
_atom_type_scat_source
C C 0.018 0.009
;
International Tables for Crystallography
(1992, Vol. C, Tables 4.2.6.8 and 6.1.1.4)
;
H H 0.000 0.000
;
International Tables for Crystallography
(1992, Vol. C, Table 6.1.1.4)
;
O O 0.049 0.032
;
International Tables for Crystallography
(1992, Vol. C, Tables 4.2.6.8 and 6.1.1.4)
;
N N 0.031 0.018
;
International Tables for Crystallography
(1992, Vol. C, Tables 4.2.6.8 and 6.1.1.4)
;

loop_
_geom_angle_atom_site_label_1
_geom_angle_atom_site_label_2
_geom_angle_atom_site_label_3
_geom_angle
_geom_angle_publ_flag
_geom_angle_site_symmetry_3
C(9) O(1) C(10) 118.72(14) yes .
C(2) N(2) C(3) 120.40(16) yes .
C(7) N(3) C(17) 122.31(18) yes .
C(7) N(3) C(19) 121.25(18) yes .
C(17) N(3) C(19) 116.39(19) yes .
N(1) C(1) C(2) 176.9(2) yes .
N(2) C(2) C(1) 121.55(16) yes .
N(2) C(2) C(2) 121.15(16) yes 3_755
C(1) C(2) C(2) 117.28(17) yes 3_755
N(2) C(3) C(4) 122.25(18) yes .
C(3) C(4) C(5) 122.01(17) yes .
C(3) C(4) C(9) 121.65(17) yes .
C(5) C(4) C(9) 116.33(17) yes .
C(4) C(5) C(6) 122.75(18) yes .
C(5) C(6) C(7) 120.47(18) yes .
N(3) C(7) C(6) 121.35(18) yes .
N(3) C(7) C(8) 120.91(18) yes .
C(6) C(7) C(8) 117.68(18) yes .
C(7) C(8) C(9) 120.91(17) yes .
O(1) C(9) C(4) 114.96(16) yes .
O(1) C(9) C(8) 123.23(16) yes .
C(4) C(9) C(8) 121.79(17) yes .
O(1) C(10) C(11) 113.89(15) yes .
C(10) C(11) C(12) 118.93(18) yes .
C(10) C(11) C(16) 122.90(19) yes .
C(12) C(11) C(16) 118.2(2) yes .
C(11) C(12) C(13) 120.6(2) yes .
C(12) C(13) C(14) 120.6(2) yes .
C(13) C(14) C(15) 119.5(2) yes .
C(14) C(15) C(16) 120.1(2) yes .
C(11) C(16) C(15) 120.9(2) yes .
N(3) C(17) C(18) 113.2(2) yes .
N(3) C(19) C(20) 112.8(2) yes .
N(2) C(3) H(1) 118.7 no .
C(4) C(3) H(1) 119.0 no .
C(4) C(5) H(2) 118.3 no .
C(6) C(5) H(2) 118.9 no .
C(5) C(6) H(3) 120.1 no .
C(7) C(6) H(3) 119.4 no .
C(7) C(8) H(4) 119.7 no .
C(9) C(8) H(4) 119.4 no .
O(1) C(10) H(5) 108.2 no .
O(1) C(10) H(6) 108.6 no .
C(11) C(10) H(5) 108.3 no .
C(11) C(10) H(6) 108.3 no .
H(5) C(10) H(6) 109.5 no .
C(11) C(12) H(7) 119.5 no .
C(13) C(12) H(7) 119.9 no .
C(12) C(13) H(8) 120.0 no .
C(14) C(13) H(8) 119.4 no .
C(13) C(14) H(9) 120.0 no .
C(15) C(14) H(9) 120.4 no .
C(14) C(15) H(10) 119.4 no .
C(16) C(15) H(10) 120.4 no .
C(11) C(16) H(11) 119.7 no .
C(15) C(16) H(11) 119.3 no .
N(3) C(17) H(12) 108.3 no .
N(3) C(17) H(13) 109.2 no .
C(18) C(17) H(12) 107.4 no .
C(18) C(17) H(13) 109.2 no .
H(12) C(17) H(13) 109.5 no .
C(17) C(18) H(14) 108.4 no .
C(17) C(18) H(15) 111.8 no .
C(17) C(18) H(16) 108.2 no .
H(14) C(18) H(15) 109.5 no .
H(14) C(18) H(16) 109.5 no .
H(15) C(18) H(16) 109.5 no .
N(3) C(19) H(17) 108.4 no .
N(3) C(19) H(18) 109.1 no .
C(20) C(19) H(17) 107.9 no .
C(20) C(19) H(18) 109.1 no .
H(17) C(19) H(18) 109.5 no .
C(19) C(20) H(19) 108.8 no .
C(19) C(20) H(20) 110.5 no .
C(19) C(20) H(21) 109.1 no .
H(19) C(20) H(20) 109.5 no .
H(19) C(20) H(21) 109.5 no .
H(20) C(20) H(21) 109.5 no .

loop_
_geom_bond_atom_site_label_1
_geom_bond_atom_site_label_2
_geom_bond_distance
_geom_bond_publ_flag
_geom_bond_site_symmetry_2
O(1) C(9) 1.369(2) yes .
O(1) C(10) 1.428(2) yes .
N(1) C(1) 1.139(3) yes .
N(2) C(2) 1.373(2) yes .
N(2) C(3) 1.295(2) yes .
N(3) C(7) 1.359(2) yes .
N(3) C(17) 1.469(3) yes .
N(3) C(19) 1.478(2) yes .
C(1) C(2) 1.446(2) yes .
C(2) C(2) 1.367(2) yes 3_755
C(3) C(4) 1.427(2) yes .
C(4) C(5) 1.408(2) yes .
C(4) C(9) 1.412(2) yes .
C(5) C(6) 1.362(2) yes .
C(6) C(7) 1.417(2) yes .
C(7) C(8) 1.407(2) yes .
C(8) C(9) 1.375(2) yes .
C(10) C(11) 1.508(3) yes .
C(11) C(12) 1.386(3) yes .
C(11) C(16) 1.375(3) yes .
C(12) C(13) 1.374(3) yes .
C(13) C(14) 1.373(3) yes .
C(14) C(15) 1.361(4) yes .
C(15) C(16) 1.388(3) yes .
C(17) C(18) 1.509(4) yes .
C(19) C(20) 1.487(3) yes .
C(3) H(1) 0.950 no .
C(5) H(2) 0.950 no .
C(6) H(3) 0.950 no .
C(8) H(4) 0.950 no .
C(10) H(5) 0.950 no .
C(10) H(6) 0.950 no .
C(12) H(7) 0.950 no .
C(13) H(8) 0.950 no .
C(14) H(9) 0.950 no .
C(15) H(10) 0.950 no .
C(16) H(11) 0.950 no .
C(17) H(12) 0.950 no .
C(17) H(13) 0.950 no .
C(18) H(14) 0.950 no .
C(18) H(15) 0.950 no .
C(18) H(16) 0.950 no .
C(19) H(17) 0.950 no .
C(19) H(18) 0.950 no .
C(20) H(19) 0.950 no .
C(20) H(20) 0.950 no .
C(20) H(21) 0.950 no .

loop_
_geom_contact_atom_site_label_1
_geom_contact_atom_site_label_2
_geom_contact_distance
_geom_contact_site_symmetry_2
O(1) C(4) 3.567(2) 3_655
O(1) C(5) 3.477(2) 3_655
N(1) C(19) 3.407(3) 2_655
N(2) C(8) 3.511(2) 3_655
C(3) C(8) 3.471(2) 3_655
C(3) C(9) 3.394(2) 3_655
C(4) O(1) 3.567(2) 3_655
C(4) C(4) 3.576(2) 3_655
C(4) C(9) 3.479(2) 3_655
C(5) O(1) 3.477(2) 3_655
C(8) N(2) 3.511(2) 3_655
C(8) C(3) 3.471(2) 3_655
C(9) C(3) 3.394(2) 3_655
C(9) C(4) 3.479(2) 3_655
C(19) N(1) 3.407(3) 2_645
O(1) H(2) 3.470 3_655
O(1) H(17) 3.042 2_655
O(1) H(20) 2.988 2_655
N(1) H(6) 3.216 1_655
N(1) H(7) 3.014 1_655
N(1) H(8) 2.725 4_654
N(1) H(18) 2.545 2_655
N(1) H(19) 3.181 2_655
N(1) H(21) 2.949 3_655
N(2) H(4) 3.374 3_655
N(2) H(6) 2.844 3_655
N(2) H(12) 3.118 1_655
N(3) H(10) 3.159 3_656
C(1) H(6) 3.135 1_655
C(1) H(7) 3.553 1_655
C(1) H(8) 3.599 4_654
C(1) H(12) 3.107 3_655
C(1) H(18) 3.359 2_655
C(1) H(21) 3.587 3_655
C(2) H(4) 3.387 3_655
C(2) H(6) 3.439 3_655
C(2) H(12) 3.057 1_655
C(2) H(12) 3.040 3_655
C(3) H(6) 3.418 3_655
C(5) H(5) 3.566 3_655
C(5) H(6) 3.527 3_655
C(5) H(9) 3.121 3_656
C(5) H(10) 3.592 3_656
C(6) H(5) 3.592 2_645
C(6) H(9) 3.148 3_656
C(6) H(10) 3.139 3_656
C(7) H(10) 2.812 3_656
C(8) H(1) 3.501 3_655
C(8) H(10) 3.060 3_656
C(9) H(10) 3.521 3_656
C(10) H(2) 3.361 3_655
C(10) H(3) 3.388 2_655
C(10) H(17) 3.153 2_655
C(11) H(3) 3.001 2_655
C(12) H(2) 3.256 2_655
C(12) H(3) 3.342 2_655
C(12) H(19) 3.107 2_555
C(13) H(2) 3.256 2_655
C(13) H(5) 3.496 4_555
C(13) H(14) 3.359 3_556
C(13) H(19) 3.152 2_555
C(14) H(5) 3.086 4_555
C(15) H(16) 3.385 3_656
C(15) H(17) 3.595 3_656
C(16) H(3) 3.225 2_655
C(16) H(16) 3.576 3_656
C(16) H(20) 3.124 2_655
C(18) H(10) 3.552 3_656
C(19) H(5) 3.556 2_645
C(20) H(1) 3.561 2_645
C(20) H(7) 3.492 2_545
C(20) H(8) 3.335 2_545
C(20) H(11) 3.345 2_645
C(20) H(14) 3.152 4_544
H(1) C(8) 3.501 3_655
H(1) C(20) 3.561 2_655
H(1) H(17) 3.485 2_655
H(1) H(18) 3.236 2_655
H(1) H(20) 3.023 2_655
H(2) O(1) 3.470 3_655
H(2) C(10) 3.361 3_655
H(2) C(12) 3.256 2_645
H(2) C(13) 3.256 2_645
H(2) H(5) 3.091 3_655
H(2) H(6) 3.046 3_655
H(2) H(7) 3.340 2_645
H(2) H(8) 3.356 2_645
H(2) H(9) 3.200 3_656
H(3) C(10) 3.388 2_645
H(3) C(11) 3.001 2_645
H(3) C(12) 3.342 2_645
H(3) C(16) 3.225 2_645
H(3) H(5) 2.933 2_645
H(3) H(9) 3.256 3_656
H(3) H(10) 3.558 3_656
H(3) H(11) 3.503 2_645
H(4) N(2) 3.374 3_655
H(4) C(2) 3.387 3_655
H(4) H(10) 3.448 3_656
H(5) C(5) 3.566 3_655
H(5) C(6) 3.592 2_655
H(5) C(13) 3.496 4_554
H(5) C(14) 3.086 4_554
H(5) C(19) 3.556 2_655
H(5) H(2) 3.091 3_655
H(5) H(3) 2.933 2_655
H(5) H(8) 3.520 4_554
H(5) H(9) 2.804 4_554
H(5) H(17) 2.623 2_655
H(6) N(1) 3.216 1_455
H(6) N(2) 2.844 3_655
H(6) C(1) 3.135 1_455
H(6) C(2) 3.439 3_655
H(6) C(3) 3.418 3_655
H(6) C(5) 3.527 3_655
H(6) H(2) 3.046 3_655
H(7) N(1) 3.014 1_455
H(7) C(1) 3.553 1_455
H(7) C(20) 3.492 2_555
H(7) H(2) 3.340 2_655
H(7) H(9) 3.304 4_554
H(7) H(13) 3.142 2_555
H(7) H(19) 2.556 2_555
H(8) N(1) 2.725 4_455
H(8) C(1) 3.599 4_455
H(8) C(20) 3.335 2_555
H(8) H(2) 3.356 2_655
H(8) H(5) 3.520 4_555
H(8) H(14) 2.815 3_556
H(8) H(19) 2.641 2_555
H(8) H(21) 3.186 2_555
H(9) C(5) 3.121 3_656
H(9) C(6) 3.148 3_656
H(9) H(2) 3.200 3_656
H(9) H(3) 3.256 3_656
H(9) H(5) 2.804 4_555
H(9) H(7) 3.304 4_555
H(9) H(13) 3.391 3_556
H(10) N(3) 3.159 3_656
H(10) C(5) 3.592 3_656
H(10) C(6) 3.139 3_656
H(10) C(7) 2.812 3_656
H(10) C(8) 3.060 3_656
H(10) C(9) 3.521 3_656
H(10) C(18) 3.552 3_656
H(10) H(3) 3.558 3_656
H(10) H(4) 3.448 3_656
H(10) H(11) 3.180 3_656
H(10) H(16) 2.688 3_656
H(10) H(17) 3.239 3_656
H(11) C(20) 3.345 2_655
H(11) H(3) 3.503 2_655
H(11) H(10) 3.180 3_656
H(11) H(16) 3.053 3_656
H(11) H(20) 2.510 2_655
H(11) H(21) 3.443 2_655
H(12) N(2) 3.118 1_455
H(12) C(1) 3.107 3_655
H(12) C(2) 3.057 1_455
H(12) C(2) 3.040 3_655
H(13) H(7) 3.142 2_545
H(13) H(9) 3.391 3_556
H(14) C(13) 3.359 3_556
H(14) C(20) 3.152 4_545
H(14) H(8) 2.815 3_556
H(14) H(19) 3.058 4_545
H(14) H(20) 3.026 4_545
H(14) H(21) 2.843 4_545
H(15) H(15) 3.103 3_556
H(16) C(15) 3.385 3_656
H(16) C(16) 3.576 3_656
H(16) H(10) 2.688 3_656
H(16) H(11) 3.053 3_656
H(16) H(20) 3.445 4_545
H(17) O(1) 3.042 2_645
H(17) C(10) 3.153 2_645
H(17) C(15) 3.595 3_656
H(17) H(1) 3.485 2_645
H(17) H(5) 2.623 2_645
H(17) H(10) 3.239 3_656
H(18) N(1) 2.545 2_645
H(18) C(1) 3.359 2_645
H(18) H(1) 3.236 2_645
H(18) H(21) 3.106 4_545
H(19) N(1) 3.181 2_645
H(19) C(12) 3.107 2_545
H(19) C(13) 3.152 2_545
H(19) H(7) 2.556 2_545
H(19) H(8) 2.641 2_545
H(19) H(14) 3.058 4_544
H(20) O(1) 2.988 2_645
H(20) C(16) 3.124 2_645
H(20) H(1) 3.023 2_645
H(20) H(11) 2.510 2_645
H(20) H(14) 3.026 4_544
H(20) H(16) 3.445 4_544
H(21) N(1) 2.949 3_655
H(21) C(1) 3.587 3_655
H(21) H(8) 3.186 2_545
H(21) H(11) 3.443 2_645
H(21) H(14) 2.843 4_544
H(21) H(18) 3.106 4_544

loop_
_geom_torsion_atom_site_label_1
_geom_torsion_atom_site_label_2
_geom_torsion_atom_site_label_3
_geom_torsion_atom_site_label_4
_geom_torsion
_geom_torsion_site_symmetry_3
_geom_torsion_site_symmetry_4
C(9) O(1) C(10) C(11) 79.4(2) . .
C(10) O(1) C(9) C(4) 172.26(15) . .
C(10) O(1) C(9) C(8) -9.2(2) . .
C(2) N(2) C(3) C(4) 179.84(16) . .
C(3) N(2) C(2) C(1) 8.7(2) . .
C(3) N(2) C(2) C(2) -173.23(16) . 3_755
C(7) N(3) C(17) C(18) -87.1(2) . .
C(17) N(3) C(7) C(6) -172.66(19) . .
C(17) N(3) C(7) C(8) 10.2(2) . .
C(7) N(3) C(19) C(20) -90.8(2) . .
C(19) N(3) C(7) C(6) 10.0(2) . .
C(19) N(3) C(7) C(8) -167.19(19) . .
C(17) N(3) C(19) C(20) 91.7(2) . .
C(19) N(3) C(17) C(18) 90.4(2) . .
N(1) C(1) C(2) N(2) 34(3) . .
N(1) C(1) C(2) C(2) -144(3) . 3_755
N(2) C(2) C(2) C(1) 1.9(2) 3_755 3_755
C(1) C(2) C(2) N(2) -1.9(2) 3_755 3_755
N(2) C(3) C(4) C(5) 0.6(2) . .
N(2) C(3) C(4) C(9) -178.14(16) . .
C(3) C(4) C(5) C(6) 178.98(18) . .
C(3) C(4) C(9) O(1) -1.2(2) . .
C(3) C(4) C(9) C(8) -179.73(17) . .
C(5) C(4) C(9) O(1) -179.98(12) . .
C(5) C(4) C(9) C(8) 1.5(2) . .
C(9) C(4) C(5) C(6) -2.2(2) . .
C(4) C(5) C(6) C(7) 0.6(2) . .
C(5) C(6) C(7) N(3) -175.38(18) . .
C(5) C(6) C(7) C(8) 1.9(2) . .
N(3) C(7) C(8) C(9) 174.66(17) . .
C(6) C(7) C(8) C(9) -2.6(2) . .
C(7) C(8) C(9) O(1) -177.50(16) . .
C(7) C(8) C(9) C(4) 0.9(2) . .
O(1) C(10) C(11) C(12) -176.46(18) . .
O(1) C(10) C(11) C(16) 4.3(2) . .
C(10) C(11) C(12) C(13) -179.2(2) . .
C(10) C(11) C(16) C(15) -179.99(18) . .
C(12) C(11) C(16) C(15) 0.8(3) . .
C(16) C(11) C(12) C(13) 0.0(2) . .
C(11) C(12) C(13) C(14) -1.0(4) . .
C(12) C(13) C(14) C(15) 1.2(4) . .
C(13) C(14) C(15) C(16) -0.4(4) . .
C(14) C(15) C(16) C(11) -0.6(4) . .
